data_7231078
loop_
_publ_author_name
'Manna, Utsab'
'Das, Gopal'

_publ_section_title
;
 Halo-methylphenyl substituted neutral tripodal receptors for
 cation-assisted encapsulation of anionic guests of varied dimensionality
;
_journal_issue 31
_journal_name_full CrystEngComm
_journal_page_first 4406
_journal_paper_doi 10.1039/C8CE00885J
_journal_volume 20
_journal_year 2018
_chemical_formula_moiety 'C30 H36 Cl3 N7 O3, C16 H36 N, Br'
_chemical_formula_sum 'C46 H72 Br Cl3 N8 O3'
_chemical_formula_weight 971.37
_space_group_crystal_system orthorhombic
_space_group_IT_number 33
_space_group_name_Hall 'P 2c -2n'
_space_group_name_H-M_alt 'P n a 21'
_symmetry_space_group_name_Hall 'P 2c -2n'
_symmetry_space_group_name_H-M 'P n a 21'
_atom_sites_solution_hydrogens geom
_audit_creation_method SHELXL-2014/7
_audit_update_record
;
2018-05-30 deposited with the CCDC.
2018-07-05 downloaded from the CCDC.
;
_cell_angle_alpha 90
_cell_angle_beta 90
_cell_angle_gamma 90
_cell_formula_units_Z 4
_cell_length_a 16.7927(12)
_cell_length_b 21.2995(13)
_cell_length_c 14.8349(6)
_cell_measurement_reflns_used 1530
_cell_measurement_temperature 298(2)
_cell_measurement_theta_max 18.180
_cell_measurement_theta_min 3.549
_cell_volume 5306.1(5)
_computing_cell_refinement 'CrysAlisPro 1.171.38.46 (Rigaku OD, 2015)'
_computing_data_collection 'CrysAlisPro 1.171.38.46 (Rigaku OD, 2015)'
_computing_data_reduction 'CrysAlisPro 1.171.38.46 (Rigaku OD, 2015)'
_computing_molecular_graphics 'Bruker SHELXTL'
_computing_publication_material 'Bruker SHELXTL'
_computing_structure_refinement 'SHELXL-2014/7 (Sheldrick, 2014)'
_computing_structure_solution 'Bruker SHELXTL'
_diffrn_ambient_temperature 298(2)
_diffrn_measured_fraction_theta_full 0.998
_diffrn_measured_fraction_theta_max 0.998
_diffrn_measurement_device_type 'SuperNova, Single source at offset, Eos'
_diffrn_measurement_method 'phi and omega scans'
_diffrn_radiation_type MoK\a
_diffrn_radiation_wavelength 0.71073
_diffrn_reflns_av_R_equivalents 0.0483
_diffrn_reflns_av_unetI/netI 0.1184
_diffrn_reflns_Laue_measured_fraction_full 0.998
_diffrn_reflns_Laue_measured_fraction_max 0.998
_diffrn_reflns_limit_h_max 19
_diffrn_reflns_limit_h_min -13
_diffrn_reflns_limit_k_max 23
_diffrn_reflns_limit_k_min -25
_diffrn_reflns_limit_l_max 17
_diffrn_reflns_limit_l_min -15
_diffrn_reflns_number 13759
_diffrn_reflns_point_group_measured_fraction_full 0.920
_diffrn_reflns_point_group_measured_fraction_max 0.920
_diffrn_reflns_theta_full 24.998
_diffrn_reflns_theta_max 24.998
_diffrn_reflns_theta_min 3.089
_diffrn_source 'SuperNova (Mo) X-ray Source'
_exptl_absorpt_coefficient_mu 0.970
_exptl_absorpt_correction_type multi-scan
_exptl_absorpt_process_details SADABS
_exptl_crystal_colour colourless
_exptl_crystal_density_diffrn 1.216
_exptl_crystal_description plate
_exptl_crystal_F_000 2056.0
_exptl_crystal_size_max 0.28
_exptl_crystal_size_mid 0.22
_exptl_crystal_size_min 0.17
_exptl_transmission_factor_max 0.848
_exptl_transmission_factor_min 0.774
_refine_diff_density_max 0.505
_refine_diff_density_min -0.347
_refine_diff_density_rms 0.061
_refine_ls_abs_structure_details
;
 Flack x determined using 912 quotients [(I+)-(I-)]/[(I+)+(I-)]
 (Parsons, Flack and Wagner, Acta Cryst. B69 (2013) 249-259).
;
_refine_ls_abs_structure_Flack 0.087(10)
_refine_ls_extinction_coef 0.0003(3)
_refine_ls_extinction_expression Fc^*^=kFc[1+0.001xFc^2^\l^3^/sin(2\q)]^-1/4^
_refine_ls_extinction_method 'SHELXL-2014/7 (Sheldrick 2014'
_refine_ls_goodness_of_fit_ref 0.836
_refine_ls_hydrogen_treatment constr
_refine_ls_matrix_type full
_refine_ls_number_parameters 538
_refine_ls_number_reflns 8597
_refine_ls_number_restraints 149
_refine_ls_restrained_S_all 1.158
_refine_ls_R_factor_all 0.2022
_refine_ls_R_factor_gt 0.0901
_refine_ls_shift/su_max 0.006
_refine_ls_shift/su_mean 0.002
_refine_ls_structure_factor_coef Fsqd
_refine_ls_weighting_details 'w=1/[\s^2^(Fo^2^)+(0.0200P)^2^+40.0000P] where P=(Fo^2^+2Fc^2^)/3'
_refine_ls_weighting_scheme calc
_refine_ls_wR_factor_gt 0.1589
_refine_ls_wR_factor_ref 0.2352
_reflns_Friedel_coverage 0.769
_reflns_Friedel_fraction_full 0.835
_reflns_Friedel_fraction_max 0.835
_reflns_number_gt 3437
_reflns_number_total 8597
_reflns_threshold_expression 'I > 2\s(I)'
_cod_data_source_file c8ce00885j2.cif
_cod_data_source_block Tren-Cl-Me-nco-TBABr
_cod_depositor_comments 'Adding full bibliography for 7231077--7231085.cif.'
_cod_database_code 7231078
_shelx_shelxl_version_number 2014/7
_shelx_space_group_comment
;
The symmetry employed for this shelxl refinement is uniquely defined
by the following loop, which should always be used as a source of
symmetry information in preference to the above space-group names.
They are only intended as comments.
;

loop_
_space_group_symop_operation_xyz
'x, y, z'
'-x, -y, z+1/2'
'-x+1/2, y+1/2, z+1/2'
'x+1/2, -y+1/2, z'

loop_
_atom_site_label
_atom_site_type_symbol
_atom_site_fract_x
_atom_site_fract_y
_atom_site_fract_z
_atom_site_U_iso_or_equiv
_atom_site_adp_type
_atom_site_occupancy
_atom_site_site_symmetry_order
_atom_site_calc_flag
_atom_site_refinement_flags_posn
_atom_site_refinement_flags_adp
_atom_site_refinement_flags_occupancy
_atom_site_disorder_assembly
_atom_site_disorder_group
C18B C 0.466(2) 0.269(3) 0.8911(8) 0.143(12) Uani 0.5 1 d D U P A 1
H18D H 0.4630 0.2266 0.9132 0.215 Uiso 0.5 1 calc R U P A 1
H18E H 0.4164 0.2897 0.8999 0.215 Uiso 0.5 1 calc R U P A 1
H18F H 0.5074 0.2910 0.9233 0.215 Uiso 0.5 1 calc R U P A 1
C18A C 0.476(2) 0.2085(10) 0.8451(19) 0.143(12) Uani 0.5 1 d D U P A 2
H18A H 0.4987 0.1742 0.8120 0.215 Uiso 0.5 1 calc R U P A 2
H18B H 0.4203 0.2008 0.8547 0.215 Uiso 0.5 1 calc R U P A 2
H18C H 0.5023 0.2123 0.9023 0.215 Uiso 0.5 1 calc R U P A 2
C24 C 0.3019(9) 0.4543(7) 0.2330(13) 0.102(7) Uani 1 1 d G . . . .
C25 C 0.2293(9) 0.4633(8) 0.1898(14) 0.131(9) Uani 1 1 d G . . . .
H25 H 0.2008 0.4289 0.1685 0.157 Uiso 1 1 calc R U . . .
C26 C 0.1994(10) 0.5236(9) 0.1783(15) 0.137(10) Uani 1 1 d G . . . .
C27 C 0.2421(14) 0.5750(7) 0.2101(18) 0.207(18) Uani 1 1 d G U . . .
C29 C 0.3147(14) 0.5660(8) 0.253(2) 0.39(5) Uani 1 1 d G . . . .
H29 H 0.3432 0.6003 0.2746 0.471 Uiso 1 1 calc R U . . .
C30 C 0.3445(10) 0.5056(10) 0.2648(16) 0.24(2) Uani 1 1 d G . . . .
H30 H 0.3931 0.4996 0.2937 0.284 Uiso 1 1 calc R U . . .
C14 C 0.5175(9) 0.2487(9) 0.6109(7) 0.147(9) Uani 1 1 d G U . . .
C15 C 0.5167(10) 0.3093(8) 0.6458(8) 0.145(8) Uani 1 1 d G U . . .
H15 H 0.5267 0.3434 0.6083 0.174 Uiso 1 1 calc R U . . .
C16 C 0.5011(11) 0.3189(7) 0.7367(9) 0.175(9) Uani 1 1 d G U . . .
C17 C 0.4861(10) 0.2680(9) 0.7928(7) 0.164(10) Uani 1 1 d DG U . . .
C19 C 0.4869(10) 0.2074(8) 0.7579(10) 0.181(9) Uani 1 1 d G U . . .
H19 H 0.4769 0.1733 0.7954 0.217 Uiso 1 1 calc R U . . .
C20 C 0.5026(11) 0.1978(7) 0.6670(10) 0.165(9) Uani 1 1 d G U . . .
H20 H 0.5031 0.1573 0.6436 0.198 Uiso 1 1 calc R U . . .
Br1 Br 0.49975(13) 0.37091(9) 0.3763(6) 0.0967(7) Uani 1 1 d . . . . .
Cl1 Cl 0.9456(4) 0.5173(3) 0.2979(8) 0.136(2) Uani 1 1 d . . . . .
Cl3 Cl 0.1093(7) 0.5322(5) 0.1350(11) 0.252(6) Uani 1 1 d . . . . .
C4 C 0.7256(11) 0.4544(8) 0.3211(13) 0.073(5) Uani 1 1 d . . . . .
N3 N 0.6734(8) 0.4105(7) 0.2821(12) 0.081(4) Uani 1 1 d . . . . .
H3N H 0.6273 0.4075 0.3070 0.097 Uiso 1 1 calc R U . . .
C9 C 0.8487(11) 0.5085(9) 0.3366(15) 0.079(5) Uani 1 1 d . . . . .
O1 O 0.7445(9) 0.3783(7) 0.1610(10) 0.104(5) Uani 1 1 d . . . . .
N8 N 0.2771(10) 0.3991(9) 0.5840(12) 0.150(8) Uani 1 1 d D U . . .
N5 N 0.5349(11) 0.2523(11) 0.5163(11) 0.109(6) Uani 1 1 d . . . . .
H5N H 0.5380 0.2881 0.4898 0.131 Uiso 1 1 calc R U . . .
C10 C 0.8015(11) 0.4636(8) 0.2930(14) 0.080(5) Uani 1 1 d . . . . .
H10 H 0.8220 0.4404 0.2453 0.096 Uiso 1 1 calc R U . . .
C5 C 0.6968(12) 0.4866(9) 0.3914(16) 0.102(7) Uani 1 1 d . . . . .
H5 H 0.6454 0.4789 0.4121 0.122 Uiso 1 1 calc R U . . .
N1 N 0.5256(10) 0.2191(7) 0.1919(12) 0.080(4) Uani 1 1 d . . . . .
N4 N 0.5463(10) 0.2045(8) 0.3801(17) 0.110(5) Uani 1 1 d . . . . .
H4N H 0.5386 0.2413 0.3579 0.132 Uiso 1 1 calc R U . . .
N2 N 0.6315(9) 0.3264(7) 0.1995(12) 0.093(5) Uani 1 1 d . . . . .
H2N H 0.5945 0.3231 0.2393 0.112 Uiso 1 1 calc R U . . .
C3 C 0.6866(13) 0.3710(10) 0.2080(15) 0.086(6) Uani 1 1 d . . . . .
C6 C 0.7443(17) 0.5319(10) 0.4338(17) 0.119(8) Uani 1 1 d . . . . .
H6 H 0.7227 0.5549 0.4812 0.142 Uiso 1 1 calc R U . . .
Cl2 Cl 0.4882(7) 0.3831(6) 0.7871(10) 0.261(6) Uani 1 1 d . . . . .
N6 N 0.3823(10) 0.2985(8) 0.2051(14) 0.104(5) Uani 1 1 d . . . . .
H6N H 0.4143 0.3027 0.2499 0.124 Uiso 1 1 calc R U . . .
C23 C 0.3278(15) 0.3455(12) 0.186(2) 0.107(8) Uani 1 1 d . . . . .
C12 C 0.5584(18) 0.1530(11) 0.318(2) 0.138(9) Uani 1 1 d . . . . .
H12A H 0.6148 0.1430 0.3170 0.166 Uiso 1 1 calc R U . . .
H12B H 0.5306 0.1166 0.3409 0.166 Uiso 1 1 calc R U . . .
O3 O 0.2812(10) 0.3415(7) 0.1258(15) 0.142(7) Uani 1 1 d . . . . .
C13 C 0.5462(14) 0.1988(13) 0.470(2) 0.107(7) Uani 1 1 d . . . . .
C31 C 0.335(2) 0.4446(14) 0.619(2) 0.172(12) Uani 1 1 d . . . . .
H31A H 0.3059 0.4731 0.6574 0.206 Uiso 1 1 calc R U . . .
H31B H 0.3714 0.4215 0.6570 0.206 Uiso 1 1 calc R U . . .
C32 C 0.3833(17) 0.4830(13) 0.560(2) 0.143(10) Uani 1 1 d . . . . .
H32A H 0.3498 0.5164 0.5364 0.172 Uiso 1 1 calc R U . . .
H32B H 0.3988 0.4573 0.5085 0.172 Uiso 1 1 calc R U . . .
C8 C 0.8769(14) 0.5883(12) 0.4622(18) 0.153(11) Uani 1 1 d . . . . .
H8A H 0.9140 0.6090 0.4229 0.230 Uiso 1 1 calc R U . . .
H8B H 0.9056 0.5646 0.5066 0.230 Uiso 1 1 calc R U . . .
H8C H 0.8442 0.6191 0.4916 0.230 Uiso 1 1 calc R U . . .
C11 C 0.535(3) 0.1620(13) 0.233(2) 0.22(2) Uani 1 1 d . . . . .
H11A H 0.4842 0.1407 0.2270 0.269 Uiso 1 1 calc R U . . .
H11B H 0.5724 0.1388 0.1955 0.269 Uiso 1 1 calc R U . . .
C7 C 0.8244(16) 0.5442(11) 0.4072(18) 0.112(8) Uani 1 1 d . . . . .
C1 C 0.591(2) 0.2302(15) 0.137(2) 0.23(2) Uani 1 1 d . . . . .
H1A H 0.6299 0.1991 0.1550 0.279 Uiso 1 1 calc R U . . .
H1B H 0.5735 0.2180 0.0771 0.279 Uiso 1 1 calc R U . . .
O2 O 0.5575(11) 0.1474(9) 0.5042(13) 0.138(6) Uani 1 1 d . . . . .
C2 C 0.6331(14) 0.2838(11) 0.1245(15) 0.118(8) Uani 1 1 d . . . . .
H2A H 0.6124 0.3053 0.0718 0.142 Uiso 1 1 calc R U . . .
H2B H 0.6880 0.2727 0.1120 0.142 Uiso 1 1 calc R U . . .
C21 C 0.457(2) 0.2163(16) 0.141(3) 0.22(2) Uani 1 1 d . . . . .
H21A H 0.4733 0.2286 0.0809 0.263 Uiso 1 1 calc R U . . .
H21B H 0.4449 0.1718 0.1369 0.263 Uiso 1 1 calc R U . . .
C22 C 0.3858(16) 0.2429(12) 0.151(2) 0.135(9) Uani 1 1 d . . . . .
H22A H 0.3500 0.2121 0.1767 0.161 Uiso 1 1 calc R U . . .
H22B H 0.3657 0.2533 0.0913 0.161 Uiso 1 1 calc R U . . .
C33 C 0.4555(15) 0.5118(12) 0.596(2) 0.183(15) Uani 1 1 d D . . . .
H33A H 0.4892 0.4771 0.6145 0.220 Uiso 1 1 calc R U . . .
H33B H 0.4391 0.5326 0.6512 0.220 Uiso 1 1 calc R U . . .
N7 N 0.3370(11) 0.3983(8) 0.2423(15) 0.114(6) Uani 1 1 d . . . . .
H7N H 0.3687 0.3941 0.2874 0.137 Uiso 1 1 calc R U . . .
C39 C 0.2231(13) 0.3731(12) 0.6591(12) 0.186(11) Uani 1 1 d D U . . .
H39A H 0.1822 0.3468 0.6325 0.223 Uiso 1 1 calc R U . . .
H39B H 0.1970 0.4077 0.6896 0.223 Uiso 1 1 calc R U . . .
C34 C 0.5112(19) 0.5585(14) 0.548(2) 0.212(16) Uani 1 1 d D . . . .
H34A H 0.4899 0.5685 0.4898 0.317 Uiso 1 1 calc R U . . .
H34B H 0.5630 0.5399 0.5412 0.317 Uiso 1 1 calc R U . . .
H34C H 0.5156 0.5961 0.5834 0.317 Uiso 1 1 calc R U . . .
C40 C 0.2709(15) 0.3345(14) 0.7282(17) 0.223(13) Uani 1 1 d D U . . .
H40A H 0.3051 0.3041 0.6988 0.268 Uiso 1 1 calc R U . . .
H40B H 0.3029 0.3613 0.7667 0.268 Uiso 1 1 calc R U . . .
C41 C 0.2038(16) 0.3022(17) 0.7816(17) 0.235(13) Uani 1 1 d D U . . .
H41A H 0.1612 0.3317 0.7937 0.282 Uiso 1 1 calc R U . . .
H41B H 0.1822 0.2674 0.7473 0.282 Uiso 1 1 calc R U . . .
C42 C 0.240(2) 0.278(2) 0.871(2) 0.294(19) Uani 1 1 d D U . . .
H42A H 0.2932 0.2639 0.8602 0.440 Uiso 1 1 calc R U . . .
H42B H 0.2081 0.2443 0.8935 0.440 Uiso 1 1 calc R U . . .
H42C H 0.2406 0.3119 0.9139 0.440 Uiso 1 1 calc R U . . .
C35 C 0.2327(16) 0.4291(11) 0.5040(15) 0.199(12) Uani 1 1 d D U . . .
H35A H 0.2698 0.4419 0.4573 0.239 Uiso 1 1 calc R U . . .
H35B H 0.1944 0.4001 0.4784 0.239 Uiso 1 1 calc R U . . .
C36 C 0.1905(16) 0.4865(12) 0.5453(19) 0.196(13) Uani 1 1 d D U . . .
H36A H 0.2298 0.5154 0.5694 0.235 Uiso 1 1 calc R U . . .
H36B H 0.1565 0.4731 0.5945 0.235 Uiso 1 1 calc R U . . .
C28 C 0.213(3) 0.6396(15) 0.185(3) 0.32(3) Uani 1 1 d . U . . .
H28A H 0.2051 0.6420 0.1214 0.480 Uiso 1 1 calc R U . . .
H28B H 0.2509 0.6704 0.2040 0.480 Uiso 1 1 calc R U . . .
H28C H 0.1628 0.6474 0.2153 0.480 Uiso 1 1 calc R U . . .
C45 C 0.3256(16) 0.2423(11) 0.459(2) 0.227(19) Uani 1 1 d D . . . .
H45A H 0.3485 0.2243 0.5127 0.273 Uiso 1 1 calc R U . . .
H45B H 0.3691 0.2576 0.4216 0.273 Uiso 1 1 calc R U . . .
C44 C 0.2733(14) 0.2986(10) 0.4857(19) 0.167(12) Uani 1 1 d D . . . .
H44A H 0.2326 0.2845 0.5276 0.201 Uiso 1 1 calc R U . . .
H44B H 0.2467 0.3149 0.4326 0.201 Uiso 1 1 calc R U . . .
C43 C 0.3219(16) 0.3516(12) 0.5299(19) 0.165(13) Uani 1 1 d D . . . .
H43A H 0.3614 0.3325 0.5688 0.198 Uiso 1 1 calc R U . . .
H43B H 0.3504 0.3737 0.4826 0.198 Uiso 1 1 calc R U . . .
C37 C 0.140(2) 0.5200(10) 0.473(2) 0.26(2) Uani 1 1 d D . . . .
H37A H 0.0897 0.4978 0.4723 0.310 Uiso 1 1 calc R U . . .
H37B H 0.1659 0.5103 0.4162 0.310 Uiso 1 1 calc R U . . .
C46 C 0.282(2) 0.1900(15) 0.407(2) 0.29(3) Uani 1 1 d D . . . .
H46A H 0.2475 0.2084 0.3624 0.431 Uiso 1 1 calc R U . . .
H46B H 0.2511 0.1654 0.4480 0.431 Uiso 1 1 calc R U . . .
H46C H 0.3204 0.1636 0.3772 0.431 Uiso 1 1 calc R U . . .
C38 C 0.118(3) 0.5901(12) 0.467(3) 0.31(3) Uani 1 1 d D . . . .
H38A H 0.1655 0.6143 0.4564 0.468 Uiso 1 1 calc R U . . .
H38B H 0.0939 0.6032 0.5223 0.468 Uiso 1 1 calc R U . . .
H38C H 0.0816 0.5963 0.4180 0.468 Uiso 1 1 calc R U . . .

loop_
_atom_site_aniso_label
_atom_site_aniso_U_11
_atom_site_aniso_U_22
_atom_site_aniso_U_33
_atom_site_aniso_U_23
_atom_site_aniso_U_13
_atom_site_aniso_U_12
C18B 0.074(16) 0.31(3) 0.050(14) 0.001(18) 0.004(15) 0.07(2)
C18A 0.074(16) 0.31(3) 0.050(14) 0.001(18) 0.004(15) 0.07(2)
C24 0.082(15) 0.087(15) 0.137(19) 0.005(13) 0.030(14) 0.013(13)
C25 0.092(17) 0.099(17) 0.20(3) 0.019(17) -0.034(17) 0.040(14)
C26 0.095(18) 0.15(2) 0.17(2) 0.038(19) 0.032(17) 0.049(19)
C27 0.14(3) 0.082(17) 0.40(5) 0.00(3) 0.06(3) 0.007(18)
C29 0.11(3) 0.21(4) 0.87(14) 0.22(6) -0.05(5) 0.03(3)
C30 0.13(2) 0.12(2) 0.45(6) -0.13(3) -0.03(3) 0.00(2)
C14 0.084(15) 0.21(2) 0.146(18) -0.042(13) -0.022(15) 0.056(19)
C15 0.119(17) 0.23(2) 0.084(11) -0.034(13) -0.039(13) 0.062(18)
C16 0.15(2) 0.27(2) 0.102(14) -0.054(15) -0.014(18) 0.03(2)
C17 0.111(17) 0.30(3) 0.085(13) -0.033(12) -0.009(15) 0.02(2)
C19 0.115(19) 0.28(2) 0.143(15) -0.035(17) -0.036(19) 0.04(2)
C20 0.14(2) 0.24(2) 0.119(16) -0.016(15) -0.034(19) 0.06(2)
Br1 0.0860(11) 0.1004(12) 0.1038(12) -0.0192(15) 0.0179(12) -0.0029(13)
Cl1 0.097(4) 0.132(5) 0.179(6) -0.002(5) -0.008(4) -0.031(4)
Cl3 0.217(10) 0.197(9) 0.342(15) -0.036(10) -0.043(10) 0.098(8)
C4 0.076(13) 0.073(12) 0.070(12) 0.000(9) -0.007(10) 0.006(10)
N3 0.067(9) 0.092(11) 0.083(10) -0.008(9) 0.006(9) -0.006(8)
C9 0.070(12) 0.080(13) 0.087(13) 0.007(10) -0.007(10) -0.004(11)
O1 0.100(10) 0.115(11) 0.098(10) -0.021(9) 0.024(9) -0.031(9)
N8 0.064(11) 0.172(17) 0.214(19) -0.154(15) 0.029(11) -0.022(11)
N5 0.106(14) 0.152(18) 0.070(11) 0.006(12) 0.005(10) 0.006(14)
C10 0.080(13) 0.084(12) 0.077(12) -0.007(10) -0.010(11) -0.005(10)
C5 0.094(14) 0.093(14) 0.118(18) -0.030(14) 0.013(14) -0.026(12)
N1 0.085(11) 0.071(10) 0.084(11) 0.000(9) -0.013(10) -0.012(9)
N4 0.122(13) 0.098(13) 0.110(13) 0.031(14) 0.010(15) 0.016(10)
N2 0.084(11) 0.094(11) 0.101(12) -0.038(10) 0.022(9) -0.024(10)
C3 0.083(14) 0.083(14) 0.091(15) 0.011(13) 0.024(13) 0.018(12)
C6 0.17(3) 0.083(15) 0.105(16) -0.016(13) 0.017(18) -0.010(16)
Cl2 0.258(13) 0.309(15) 0.216(10) -0.054(11) -0.017(10) -0.039(11)
N6 0.093(13) 0.073(11) 0.145(15) 0.000(11) -0.019(12) -0.004(10)
C23 0.073(16) 0.103(19) 0.15(2) 0.020(17) -0.015(15) -0.015(15)
C12 0.18(3) 0.088(17) 0.14(2) 0.005(18) 0.01(2) 0.003(18)
O3 0.097(12) 0.093(11) 0.23(2) 0.010(13) -0.037(14) 0.009(10)
C13 0.098(17) 0.11(2) 0.11(2) 0.030(17) 0.005(15) 0.025(16)
C31 0.18(3) 0.16(3) 0.18(3) -0.06(2) 0.01(3) 0.01(2)
C32 0.11(2) 0.14(2) 0.18(3) -0.02(2) 0.01(2) -0.003(19)
C8 0.14(2) 0.16(2) 0.16(2) -0.054(19) -0.007(18) -0.082(19)
C11 0.47(7) 0.085(19) 0.11(2) -0.006(17) -0.07(3) 0.05(3)
C7 0.108(18) 0.117(19) 0.11(2) 0.001(15) -0.027(15) -0.019(16)
C1 0.28(4) 0.20(3) 0.21(3) -0.17(3) 0.15(3) -0.16(3)
O2 0.131(14) 0.137(15) 0.147(14) 0.036(12) -0.012(12) 0.043(12)
C2 0.115(18) 0.14(2) 0.098(16) -0.056(15) 0.012(14) -0.030(16)
C21 0.18(3) 0.20(3) 0.28(5) -0.17(3) -0.06(3) 0.07(3)
C22 0.11(2) 0.107(19) 0.19(3) -0.015(19) -0.035(19) -0.008(16)
C33 0.10(2) 0.15(3) 0.29(5) -0.05(3) -0.01(3) -0.02(2)
N7 0.093(13) 0.081(12) 0.169(18) -0.011(12) -0.005(12) 0.010(11)
C39 0.100(18) 0.30(3) 0.162(19) -0.153(17) 0.016(14) -0.034(19)
C34 0.19(3) 0.23(4) 0.22(4) 0.08(3) 0.02(3) -0.02(3)
C40 0.13(2) 0.32(4) 0.22(3) -0.14(2) -0.011(17) 0.00(2)
C41 0.14(3) 0.31(4) 0.25(3) -0.09(2) -0.01(2) 0.01(3)
C42 0.19(3) 0.40(6) 0.29(4) -0.03(4) -0.02(3) 0.04(4)
C35 0.15(3) 0.19(3) 0.26(3) -0.09(2) 0.01(2) -0.046(19)
C36 0.12(2) 0.22(3) 0.25(4) -0.10(2) -0.02(2) -0.019(18)
C28 0.35(5) 0.12(2) 0.49(6) -0.03(4) -0.13(5) 0.07(3)
C45 0.31(5) 0.15(3) 0.22(4) -0.06(3) 0.16(4) -0.04(3)
C44 0.17(3) 0.16(3) 0.17(3) -0.04(2) 0.04(2) -0.05(2)
C43 0.16(3) 0.16(3) 0.18(3) -0.06(2) 0.03(2) -0.04(2)
C37 0.24(5) 0.23(4) 0.31(5) -0.09(4) -0.05(4) -0.13(4)
C46 0.39(6) 0.23(4) 0.25(5) -0.12(4) 0.08(4) -0.10(4)
C38 0.41(7) 0.15(3) 0.38(6) 0.02(4) -0.12(6) 0.05(4)

loop_
_atom_type_symbol
_atom_type_description
_atom_type_scat_dispersion_real
_atom_type_scat_dispersion_imag
_atom_type_scat_source
C C 0.0033 0.0016 'International Tables Vol C Tables 4.2.6.8 and 6.1.1.4'
H H 0.0000 0.0000 'International Tables Vol C Tables 4.2.6.8 and 6.1.1.4'
N N 0.0061 0.0033 'International Tables Vol C Tables 4.2.6.8 and 6.1.1.4'
O O 0.0106 0.0060 'International Tables Vol C Tables 4.2.6.8 and 6.1.1.4'
Cl Cl 0.1484 0.1585 'International Tables Vol C Tables 4.2.6.8 and 6.1.1.4'
Br Br -0.2901 2.4595 'International Tables Vol C Tables 4.2.6.8 and 6.1.1.4'

loop_
_geom_angle_atom_site_label_1
_geom_angle_atom_site_label_2
_geom_angle_atom_site_label_3
_geom_angle
N7 C24 C25 123.8(15)
N7 C24 C30 116.1(15)
C25 C24 C30 120.0
C26 C25 C24 120.0
C25 C26 C27 120.0
C25 C26 Cl3 118.7(14)
C27 C26 Cl3 121.1(14)
C29 C27 C26 120.0
C29 C27 C28 122(2)
C26 C27 C28 118(2)
C27 C29 C30 120.0
C29 C30 C24 120.0
C15 C14 C20 120.0
C15 C14 N5 108.4(15)
C20 C14 N5 131.6(15)
C16 C15 C14 120.0
C15 C16 C17 120.0
C15 C16 Cl2 128.0(11)
C17 C16 Cl2 111.7(11)
C16 C17 C19 120.0
C16 C17 C18A 173.0(17)
C19 C17 C18A 53.7(15)
C16 C17 C18B 128(3)
C19 C17 C18B 112(3)
C20 C19 C17 120.0
C19 C20 C14 120.0
C5 C4 C10 120.4(19)
C5 C4 N3 115.8(18)
C10 C4 N3 123.8(17)
C3 N3 C4 128.5(16)
C7 C9 C10 125(2)
C7 C9 Cl1 118.5(18)
C10 C9 Cl1 116.9(16)
C31 N8 C43 107.6(17)
C31 N8 C39 112.0(19)
C43 N8 C39 116.2(19)
C31 N8 C35 108(2)
C43 N8 C35 96.4(17)
C39 N8 C35 114.9(19)
C13 N5 C14 119(2)
C4 C10 C9 119.4(18)
C4 C5 C6 120(2)
C11 N1 C21 107(3)
C11 N1 C1 109(3)
C21 N1 C1 110(2)
C13 N4 C12 125(2)
C3 N2 C2 120.8(18)
O1 C3 N2 127(2)
O1 C3 N3 120(2)
N2 C3 N3 113.1(17)
C5 C6 C7 123(2)
C23 N6 C22 121(2)
O3 C23 N6 122(3)
O3 C23 N7 125(3)
N6 C23 N7 113(2)
C11 C12 N4 117(2)
O2 C13 N4 120(3)
O2 C13 N5 124(3)
N4 C13 N5 116(2)
C32 C31 N8 122(3)
C31 C32 C33 119(3)
C12 C11 N1 125(2)
C9 C7 C6 113(2)
C9 C7 C8 126(2)
C6 C7 C8 121(2)
C2 C1 N1 130(2)
C1 C2 N2 115(2)
C22 C21 N1 132(3)
C21 C22 N6 117(2)
C32 C33 C34 127(3)
C24 N7 C23 127(2)
N8 C39 C40 111.5(19)
C41 C40 C39 101.5(19)
C42 C41 C40 108(2)
C36 C35 N8 104(2)
C35 C36 C37 110(2)
C44 C45 C46 115(2)
C45 C44 C43 112(2)
N8 C43 C44 117(2)
C36 C37 C38 128(3)

loop_
_geom_bond_atom_site_label_1
_geom_bond_atom_site_label_2
_geom_bond_distance
C18B C17 1.4952
C18A C17 1.4952(10)
C24 N7 1.34(2)
C24 C25 1.3900
C24 C30 1.3900
C25 C26 1.3900
C26 C27 1.3900
C26 Cl3 1.655(17)
C27 C29 1.3900
C27 C28 1.51(3)
C29 C30 1.3900
C14 C15 1.3900
C14 C20 1.3900
C14 N5 1.435(18)
C15 C16 1.3900
C16 C17 1.3900
C16 Cl2 1.573(16)
C17 C19 1.3900
C19 C20 1.3900
Cl1 C9 1.735(19)
C4 C5 1.34(2)
C4 C10 1.35(2)
C4 N3 1.41(2)
N3 C3 1.40(2)
C9 C7 1.36(3)
C9 C10 1.40(2)
O1 C3 1.21(2)
N8 C31 1.47(3)
N8 C43 1.49(3)
N8 C39 1.5397(14)
N8 C35 1.5400(14)
N5 C13 1.35(3)
C5 C6 1.40(3)
N1 C11 1.37(3)
N1 C21 1.39(3)
N1 C1 1.38(3)
N4 C13 1.33(3)
N4 C12 1.45(3)
N2 C3 1.33(2)
N2 C2 1.44(2)
C6 C7 1.43(3)
N6 C23 1.39(3)
N6 C22 1.43(3)
C23 O3 1.19(3)
C23 N7 1.41(3)
C12 C11 1.33(3)
C13 O2 1.22(3)
C31 C32 1.45(3)
C32 C33 1.46(3)
C8 C7 1.52(3)
C1 C2 1.36(3)
C21 C22 1.32(3)
C33 C34 1.5392(14)
C39 C40 1.5397(14)
C40 C41 1.5398(14)
C41 C42 1.5399(15)
C35 C36 1.5401(14)
C36 C37 1.5401(14)
C45 C44 1.5399(14)
C45 C46 1.5394(14)
C44 C43 1.5398(14)
C37 C38 1.5398(14)
